data_4123118
loop_
_publ_author_name
'Hamilton, Clifton R.'
'Gau, Michael R.'
'Baglia, Regina A.'
'McWilliams, Sean F.'
'Zdilla, Michael J.'

_publ_section_title
;
 Mechanistic Elucidation of the Stepwise Formation of a Tetranuclear
 Manganese Pinned Butterfly Cluster via N-N Bond Cleavage, Hydrogen Atom
 Transfer, and Cluster Rearrangement.
;
_journal_name_full 'Journal of the American Chemical Society'
_journal_page_first 141218154447008
_journal_paper_doi 10.1021/ja508244x
_journal_year 2014
_chemical_formula_moiety 'C29 H28 Mn N4 O'
_chemical_formula_sum 'C29 H28 Mn N4 O'
_chemical_formula_weight 503.49
_chemical_melting_point ?
_chemical_name_common MnCresolTerminalHydrazide
_chemical_name_systematic
;
 ?
;
_space_group_crystal_system monoclinic
_space_group_IT_number 14
_space_group_name_Hall '-P 2yn'
_space_group_name_H-M_alt 'P 1 21/n 1'
_symmetry_space_group_name_Hall '-P 2yn'
_symmetry_space_group_name_H-M 'P 1 21/n 1'
_atom_sites_solution_hydrogens geom
_audit_creation_method SHELXL-2013
_cell_angle_alpha 90
_cell_angle_beta 98.2840(10)
_cell_angle_gamma 90
_cell_formula_units_Z 4
_cell_length_a 12.6250(9)
_cell_length_b 15.0713(10)
_cell_length_c 13.5101(9)
_cell_measurement_reflns_used 9884
_cell_measurement_temperature 100(2)
_cell_measurement_theta_max 28.00
_cell_measurement_theta_min 2.386
_cell_volume 2543.8(3)
_computing_cell_refinement 'SAINT (Bruker-AXS)'
_computing_data_collection 'COSMO (Bruker-AXS)'
_computing_data_reduction 'SADABS (Bruker-AXS)'
_computing_molecular_graphics XP
_computing_publication_material 'APEX2 Report Generator (Bruker-AXS)'
_computing_structure_refinement 'SHELXL-2013 (Sheldrick, 2013)'
_computing_structure_solution 'SHELXS-97 (Sheldrick, 2008)'
_diffrn_ambient_temperature 100(2)
_diffrn_detector_area_resol_mean 8.333
_diffrn_measured_fraction_theta_full 1.000
_diffrn_measured_fraction_theta_max 0.994
_diffrn_measurement_device_type 'Kappa APEX II DUO'
_diffrn_measurement_method 'Omega Scans'
_diffrn_radiation_type MoK\a
_diffrn_radiation_wavelength 0.71073
_diffrn_reflns_av_R_equivalents 0.0263
_diffrn_reflns_av_unetI/netI 0.0277
_diffrn_reflns_Laue_measured_fraction_full 1.000
_diffrn_reflns_Laue_measured_fraction_max 0.994
_diffrn_reflns_limit_h_max 16
_diffrn_reflns_limit_h_min -11
_diffrn_reflns_limit_k_max 19
_diffrn_reflns_limit_k_min -19
_diffrn_reflns_limit_l_max 17
_diffrn_reflns_limit_l_min -17
_diffrn_reflns_number 20261
_diffrn_reflns_point_group_measured_fraction_full 1.000
_diffrn_reflns_point_group_measured_fraction_max 0.994
_diffrn_reflns_theta_full 25.242
_diffrn_reflns_theta_max 28.006
_diffrn_reflns_theta_min 2.036
_diffrn_source 'fine-focused sealed tube'
_exptl_absorpt_coefficient_mu 0.548
_exptl_absorpt_correction_T_max 0.7456
_exptl_absorpt_correction_T_min 0.6941
_exptl_absorpt_correction_type multi-scan
_exptl_absorpt_process_details
;
   20771 Corrected reflections written to file C:\Frames\guest\1319\work\mo_1319_0m.hkl
 Estimated minimum and maximum transmission:  0.6941  0.7456
 The ratio of these values is more reliable than their absolute values!
 Additional spherical absorption correction applied with mu*r =  0.2000
 Lambda/2 correction factor = 0.0015
;
_exptl_crystal_colour Yellow
_exptl_crystal_density_diffrn 1.315
_exptl_crystal_density_method 'not measured'
_exptl_crystal_description Bar
_exptl_crystal_F_000 1052
_exptl_crystal_size_max 0.220
_exptl_crystal_size_mid 0.200
_exptl_crystal_size_min 0.148
_refine_diff_density_max 0.481
_refine_diff_density_min -0.502
_refine_diff_density_rms 0.046
_refine_ls_extinction_method none
_refine_ls_goodness_of_fit_ref 1.030
_refine_ls_hydrogen_treatment constr
_refine_ls_matrix_type full
_refine_ls_number_parameters 317
_refine_ls_number_reflns 6108
_refine_ls_number_restraints 0
_refine_ls_restrained_S_all 1.030
_refine_ls_R_factor_all 0.0399
_refine_ls_R_factor_gt 0.0312
_refine_ls_shift/su_max 0.002
_refine_ls_shift/su_mean 0.000
_refine_ls_structure_factor_coef Fsqd
_refine_ls_weighting_details 'w=1/[\s^2^(Fo^2^)+(0.0377P)^2^+0.9139P] where P=(Fo^2^+2Fc^2^)/3'
_refine_ls_weighting_scheme calc
_refine_ls_wR_factor_gt 0.0782
_refine_ls_wR_factor_ref 0.0822
_reflns_Friedel_coverage 0.000
_reflns_number_gt 5116
_reflns_number_total 6108
_reflns_threshold_expression 'I > 2\s(I)'
_cod_data_source_file ja508244x_si_002.cif
_cod_data_source_block 1cOTol
_cod_depositor_comments
;
The following automatic conversions were performed:

'_chemical_melting_point' value 'not determined' was changed to '?' -
the value is undefined or not
given.

'_exptl_absorpt_correction_type' value 'Multi-scan' changed
to 'multi-scan' according to
/home/saulius/struct/COD-crude-data--automatic-downloads/rss-feeds/ACS/lib/dictionaries/cif_core.dic
dictionary named 'cif_core.dic' version 2.4.2 from 2011-04-26.

Automatic conversion script
Id: cif_fix_values 2935 2014-11-11 08:27:57Z andrius 
;
_cod_database_code 4123118
_shelx_space_group_comment
;
The symmetry employed for this shelxl refinement is uniquely defined
by the following loop, which should always be used as a source of
symmetry information in preference to the above space-group names.
They are only intended as comments.
;
_shelx_estimated_absorpt_t_min 0.889
_shelx_estimated_absorpt_t_max 0.923
_shelxl_version_number 2013-3

loop_
_space_group_symop_operation_xyz
'x, y, z'
'-x+1/2, y+1/2, -z+1/2'
'-x, -y, -z'
'x-1/2, -y-1/2, z-1/2'

loop_
_atom_site_label
_atom_site_type_symbol
_atom_site_fract_x
_atom_site_fract_y
_atom_site_fract_z
_atom_site_U_iso_or_equiv
_atom_site_adp_type
_atom_site_occupancy
_atom_site_site_symmetry_order
_atom_site_calc_flag
_atom_site_refinement_flags_posn
_atom_site_refinement_flags_adp
Mn1 Mn 0.87491(2) 0.03070(2) 0.45115(2) 0.01984(7) Uani 1 1 d . .
N4 N 0.88483(9) 0.08649(8) 0.30154(8) 0.0226(2) Uani 1 1 d . .
N3 N 0.72582(9) -0.04683(8) 0.37364(9) 0.0244(3) Uani 1 1 d . .
N1 N 0.78706(10) 0.10986(9) 0.53627(9) 0.0263(3) Uani 1 1 d . .
N2 N 0.79760(10) 0.20098(9) 0.50916(9) 0.0277(3) Uani 1 1 d . .
H2 H 0.8621 0.2238 0.5118 0.033 Uiso 1 1 calc R U
O1 O 1.03772(8) 0.08113(6) 0.50353(7) 0.0240(2) Uani 1 1 d . .
C24 C 1.05809(11) 0.23447(9) 0.46588(10) 0.0229(3) Uani 1 1 d . .
H24 H 1.0695 0.2200 0.3998 0.027 Uiso 1 1 calc R U
C12 C 0.76925(11) 0.09742(11) 0.63395(11) 0.0271(3) Uani 1 1 d . .
C28 C 1.03116(11) 0.19066(10) 0.63064(10) 0.0244(3) Uani 1 1 d . .
H28 H 1.0237 0.1458 0.6786 0.029 Uiso 1 1 calc R U
C27 C 1.02873(12) 0.27922(10) 0.65823(10) 0.0260(3) Uani 1 1 d . .
H27 H 1.0193 0.2938 0.7248 0.031 Uiso 1 1 calc R U
C17 C 0.72545(11) -0.09230(10) 0.28805(11) 0.0253(3) Uani 1 1 d . .
H17 H 0.7896 -0.0945 0.2591 0.030 Uiso 1 1 calc R U
C20 C 0.89718(13) 0.15847(11) 0.11431(11) 0.0315(3) Uani 1 1 d . .
H20 H 0.9013 0.1828 0.0501 0.038 Uiso 1 1 calc R U
C18 C 0.97318(12) 0.07640(11) 0.25744(11) 0.0271(3) Uani 1 1 d . .
H18 H 1.0318 0.0440 0.2918 0.033 Uiso 1 1 calc R U
C8 C 0.72333(13) 0.34691(11) 0.47648(11) 0.0313(3) Uani 1 1 d . .
H8 H 0.7913 0.3720 0.5003 0.038 Uiso 1 1 calc R U
C26 C 1.03984(12) 0.34713(10) 0.59076(11) 0.0255(3) Uani 1 1 d . .
C23 C 1.04434(10) 0.16650(9) 0.53329(10) 0.0210(3) Uani 1 1 d . .
C25 C 1.05524(12) 0.32285(9) 0.49417(10) 0.0246(3) Uani 1 1 d . .
H25 H 1.0640 0.3678 0.4467 0.030 Uiso 1 1 calc R U
C15 C 0.54233(12) -0.13282(11) 0.28156(12) 0.0316(3) Uani 1 1 d . .
H15 H 0.4798 -0.1622 0.2502 0.038 Uiso 1 1 calc R U
C7 C 0.70936(12) 0.25436(11) 0.47888(10) 0.0272(3) Uani 1 1 d . .
C22 C 0.80321(11) 0.13258(10) 0.25182(11) 0.0251(3) Uani 1 1 d . .
H22 H 0.7403 0.1400 0.2820 0.030 Uiso 1 1 calc R U
C21 C 0.80603(13) 0.16987(11) 0.15882(11) 0.0288(3) Uani 1 1 d . .
H21 H 0.7468 0.2026 0.1262 0.035 Uiso 1 1 calc R U
C19 C 0.98220(13) 0.11112(12) 0.16455(11) 0.0321(3) Uani 1 1 d . .
H19 H 1.0457 0.1027 0.1356 0.038 Uiso 1 1 calc R U
C6 C 0.60856(12) 0.21893(11) 0.44597(10) 0.0290(3) Uani 1 1 d . .
H6 H 0.5971 0.1567 0.4483 0.035 Uiso 1 1 calc R U
C5 C 0.75799(12) 0.16598(12) 0.70258(11) 0.0309(3) Uani 1 1 d . .
H5 H 0.7599 0.2261 0.6818 0.037 Uiso 1 1 calc R U
C16 C 0.63618(12) -0.13603(10) 0.24002(11) 0.0289(3) Uani 1 1 d . .
H16 H 0.6393 -0.1676 0.1797 0.035 Uiso 1 1 calc R U
C11 C 0.52487(13) 0.27541(12) 0.40964(11) 0.0323(3) Uani 1 1 d . .
H11 H 0.4562 0.2510 0.3872 0.039 Uiso 1 1 calc R U
C9 C 0.63851(14) 0.40191(12) 0.43951(12) 0.0352(4) Uani 1 1 d . .
H9 H 0.6489 0.4643 0.4377 0.042 Uiso 1 1 calc R U
C1 C 0.76258(12) 0.00968(12) 0.66862(12) 0.0333(3) Uani 1 1 d . .
H1 H 0.7687 -0.0382 0.6241 0.040 Uiso 1 1 calc R U
C13 C 0.63389(12) -0.04422(11) 0.41293(11) 0.0288(3) Uani 1 1 d . .
H13 H 0.6324 -0.0122 0.4733 0.035 Uiso 1 1 calc R U
C4 C 0.74415(13) 0.14624(14) 0.80068(12) 0.0377(4) Uani 1 1 d . .
H4 H 0.7382 0.1935 0.8461 0.045 Uiso 1 1 calc R U
C10 C 0.53904(13) 0.36640(12) 0.40533(11) 0.0346(4) Uani 1 1 d . .
H10 H 0.4812 0.4039 0.3793 0.042 Uiso 1 1 calc R U
C3 C 0.73892(13) 0.05985(15) 0.83362(12) 0.0419(4) Uani 1 1 d . .
H3 H 0.7298 0.0474 0.9008 0.050 Uiso 1 1 calc R U
C2 C 0.74733(13) -0.00834(14) 0.76631(13) 0.0400(4) Uani 1 1 d . .
H2A H 0.7426 -0.0682 0.7873 0.048 Uiso 1 1 calc R U
C29 C 1.03882(15) 0.44275(11) 0.62315(13) 0.0366(4) Uani 1 1 d . .
H29A H 0.9673 0.4677 0.6031 0.055 Uiso 1 1 calc R U
H29B H 1.0912 0.4764 0.5914 0.055 Uiso 1 1 calc R U
H29C H 1.0574 0.4463 0.6960 0.055 Uiso 1 1 calc R U
C14 C 0.54104(12) -0.08628(11) 0.36914(12) 0.0325(3) Uani 1 1 d . .
H14 H 0.4775 -0.0830 0.3991 0.039 Uiso 1 1 calc R U

loop_
_atom_site_aniso_label
_atom_site_aniso_U_11
_atom_site_aniso_U_22
_atom_site_aniso_U_33
_atom_site_aniso_U_23
_atom_site_aniso_U_13
_atom_site_aniso_U_12
Mn1 0.01680(10) 0.02017(11) 0.02264(11) 0.00086(8) 0.00318(7) 0.00124(8)
N4 0.0193(5) 0.0237(6) 0.0250(6) -0.0022(5) 0.0037(4) -0.0027(5)
N3 0.0197(6) 0.0252(6) 0.0283(6) 0.0020(5) 0.0035(5) -0.0002(5)
N1 0.0238(6) 0.0297(7) 0.0260(6) 0.0007(5) 0.0054(5) 0.0037(5)
N2 0.0209(6) 0.0284(7) 0.0344(6) 0.0022(5) 0.0065(5) 0.0022(5)
O1 0.0225(5) 0.0165(5) 0.0319(5) 0.0002(4) 0.0001(4) -0.0007(4)
C24 0.0248(7) 0.0227(7) 0.0210(6) 0.0003(5) 0.0030(5) -0.0015(6)
C12 0.0140(6) 0.0385(9) 0.0287(7) 0.0013(6) 0.0031(5) 0.0030(6)
C28 0.0234(7) 0.0263(7) 0.0228(6) 0.0050(5) 0.0009(5) -0.0023(6)
C27 0.0269(7) 0.0298(8) 0.0209(6) -0.0023(5) 0.0017(5) -0.0008(6)
C17 0.0220(7) 0.0243(7) 0.0293(7) 0.0041(6) 0.0022(5) 0.0009(6)
C20 0.0382(8) 0.0329(8) 0.0250(7) 0.0007(6) 0.0097(6) -0.0076(7)
C18 0.0214(7) 0.0317(8) 0.0289(7) -0.0040(6) 0.0055(5) -0.0007(6)
C8 0.0281(7) 0.0358(9) 0.0307(7) 0.0020(6) 0.0063(6) 0.0017(7)
C26 0.0253(7) 0.0216(7) 0.0287(7) -0.0030(6) 0.0002(5) -0.0001(6)
C23 0.0176(6) 0.0181(6) 0.0264(7) 0.0015(5) 0.0002(5) -0.0003(5)
C25 0.0291(7) 0.0196(7) 0.0241(7) 0.0040(5) 0.0006(5) -0.0023(6)
C15 0.0238(7) 0.0288(8) 0.0398(8) 0.0082(6) -0.0041(6) -0.0061(6)
C7 0.0281(7) 0.0346(8) 0.0201(6) 0.0007(6) 0.0078(5) 0.0079(6)
C22 0.0213(7) 0.0268(8) 0.0277(7) 0.0003(6) 0.0053(5) -0.0015(6)
C21 0.0297(7) 0.0278(8) 0.0284(7) 0.0030(6) 0.0028(6) -0.0024(6)
C19 0.0281(7) 0.0390(9) 0.0318(8) -0.0066(7) 0.0134(6) -0.0060(7)
C6 0.0280(7) 0.0363(9) 0.0235(7) -0.0017(6) 0.0069(6) 0.0050(6)
C5 0.0199(7) 0.0433(9) 0.0299(7) -0.0018(6) 0.0044(6) 0.0019(6)
C16 0.0295(7) 0.0253(8) 0.0299(7) 0.0029(6) -0.0021(6) -0.0007(6)
C11 0.0264(7) 0.0479(10) 0.0231(7) -0.0035(6) 0.0058(6) 0.0058(7)
C9 0.0399(9) 0.0343(9) 0.0328(8) 0.0052(7) 0.0104(7) 0.0078(7)
C1 0.0230(7) 0.0410(9) 0.0365(8) 0.0045(7) 0.0069(6) 0.0062(7)
C13 0.0239(7) 0.0308(8) 0.0323(7) 0.0019(6) 0.0062(6) -0.0003(6)
C4 0.0231(7) 0.0600(12) 0.0308(8) -0.0050(8) 0.0066(6) 0.0031(8)
C10 0.0336(8) 0.0465(10) 0.0241(7) 0.0062(7) 0.0058(6) 0.0151(7)
C3 0.0253(8) 0.0718(13) 0.0301(8) 0.0098(8) 0.0090(6) 0.0069(8)
C2 0.0253(8) 0.0525(11) 0.0435(9) 0.0159(8) 0.0094(7) 0.0067(8)
C29 0.0467(10) 0.0243(8) 0.0371(8) -0.0058(6) 0.0002(7) 0.0025(7)
C14 0.0204(7) 0.0359(9) 0.0418(9) 0.0076(7) 0.0064(6) -0.0015(6)

loop_
_atom_type_symbol
_atom_type_description
_atom_type_scat_dispersion_real
_atom_type_scat_dispersion_imag
_atom_type_scat_source
C C 0.0033 0.0016 'International Tables Vol C Tables 4.2.6.8 and 6.1.1.4'
H H 0.0000 0.0000 'International Tables Vol C Tables 4.2.6.8 and 6.1.1.4'
N N 0.0061 0.0033 'International Tables Vol C Tables 4.2.6.8 and 6.1.1.4'
O O 0.0106 0.0060 'International Tables Vol C Tables 4.2.6.8 and 6.1.1.4'
Mn Mn 0.3368 0.7283 'International Tables Vol C Tables 4.2.6.8 and 6.1.1.4'

loop_
_geom_angle_atom_site_label_1
_geom_angle_atom_site_label_2
_geom_angle_atom_site_label_3
_geom_angle
_geom_angle_site_symmetry_1
_geom_angle_site_symmetry_3
O1 Mn1 N1 127.55(4) 3_756 .
O1 Mn1 N4 119.02(4) 3_756 .
N1 Mn1 N4 113.06(5) . .
O1 Mn1 O1 75.67(4) 3_756 .
N1 Mn1 O1 99.83(4) . .
N4 Mn1 O1 89.39(4) . .
O1 Mn1 N3 94.97(4) 3_756 .
N1 Mn1 N3 94.32(5) . .
N4 Mn1 N3 85.89(4) . .
O1 Mn1 N3 165.81(4) . .
C22 N4 C18 117.57(12) . .
C22 N4 Mn1 120.99(9) . .
C18 N4 Mn1 121.43(10) . .
C17 N3 C13 117.29(13) . .
C17 N3 Mn1 123.00(9) . .
C13 N3 Mn1 119.66(10) . .
C12 N1 N2 114.07(12) . .
C12 N1 Mn1 128.43(10) . .
N2 N1 Mn1 109.35(8) . .
C7 N2 N1 122.09(12) . .
C23 O1 Mn1 133.29(8) . 3_756
C23 O1 Mn1 116.04(8) . .
Mn1 O1 Mn1 104.33(4) 3_756 .
C25 C24 C23 120.89(13) . .
N1 C12 C5 125.04(15) . .
N1 C12 C1 118.04(14) . .
C5 C12 C1 116.92(14) . .
C27 C28 C23 120.91(13) . .
C28 C27 C26 121.58(13) . .
N3 C17 C16 123.23(14) . .
C19 C20 C21 119.09(14) . .
N4 C18 C19 122.81(14) . .
C9 C8 C7 120.48(15) . .
C27 C26 C25 117.42(13) . .
C27 C26 C29 120.50(14) . .
C25 C26 C29 122.04(14) . .
O1 C23 C28 121.27(12) . .
O1 C23 C24 120.90(12) . .
C28 C23 C24 117.71(13) . .
C24 C25 C26 121.46(13) . .
C14 C15 C16 118.89(14) . .
N2 C7 C6 122.00(15) . .
N2 C7 C8 118.93(14) . .
C6 C7 C8 118.98(14) . .
N4 C22 C21 123.23(14) . .
C22 C21 C20 118.47(14) . .
C18 C19 C20 118.84(14) . .
C11 C6 C7 119.42(16) . .
C4 C5 C12 120.51(17) . .
C15 C16 C17 118.73(15) . .
C10 C11 C6 121.65(16) . .
C10 C9 C8 120.36(17) . .
C2 C1 C12 121.52(17) . .
N3 C13 C14 122.85(15) . .
C3 C4 C5 121.75(17) . .
C9 C10 C11 119.08(15) . .
C4 C3 C2 118.41(16) . .
C3 C2 C1 120.86(18) . .
C15 C14 C13 119.01(15) . .

loop_
_geom_bond_atom_site_label_1
_geom_bond_atom_site_label_2
_geom_bond_distance
_geom_bond_site_symmetry_2
Mn1 O1 2.0586(10) 3_756
Mn1 N1 2.0840(12) .
Mn1 N4 2.2094(12) .
Mn1 O1 2.2100(10) .
Mn1 N3 2.3317(12) .
N4 C22 1.3402(18) .
N4 C18 1.3467(18) .
N3 C17 1.3436(19) .
N3 C13 1.3446(19) .
N1 C12 1.3830(18) .
N1 N2 1.4324(18) .
N2 C7 1.3872(19) .
O1 C23 1.3470(16) .
O1 Mn1 2.0586(10) 3_756
C24 C25 1.388(2) .
C24 C23 1.3980(19) .
C12 C5 1.409(2) .
C12 C1 1.409(2) .
C28 C27 1.387(2) .
C28 C23 1.3976(19) .
C27 C26 1.391(2) .
C17 C16 1.384(2) .
C20 C19 1.383(2) .
C20 C21 1.384(2) .
C18 C19 1.379(2) .
C8 C9 1.389(2) .
C8 C7 1.407(2) .
C26 C25 1.396(2) .
C26 C29 1.507(2) .
C15 C14 1.378(2) .
C15 C16 1.383(2) .
C7 C6 1.392(2) .
C22 C21 1.382(2) .
C6 C11 1.390(2) .
C5 C4 1.394(2) .
C11 C10 1.385(3) .
C9 C10 1.382(2) .
C1 C2 1.388(2) .
C13 C14 1.388(2) .
C4 C3 1.381(3) .
C3 C2 1.386(3) .

loop_
_geom_torsion_atom_site_label_1
_geom_torsion_atom_site_label_2
_geom_torsion_atom_site_label_3
_geom_torsion_atom_site_label_4
_geom_torsion
_geom_torsion_site_symmetry_1
C12 N1 N2 C7 -83.26(16) .
Mn1 N1 N2 C7 125.30(12) .
N2 N1 C12 C5 2.2(2) .
Mn1 N1 C12 C5 147.04(12) .
N2 N1 C12 C1 -177.24(12) .
Mn1 N1 C12 C1 -32.39(19) .
C23 C28 C27 C26 -0.4(2) .
C13 N3 C17 C16 -0.3(2) .
Mn1 N3 C17 C16 -177.83(11) .
C22 N4 C18 C19 -0.1(2) .
Mn1 N4 C18 C19 -179.39(12) .
C28 C27 C26 C25 -1.0(2) .
C28 C27 C26 C29 -178.94(14) .
Mn1 O1 C23 C28 -62.10(18) 3_756
Mn1 O1 C23 C28 84.89(13) .
Mn1 O1 C23 C24 121.90(13) 3_756
Mn1 O1 C23 C24 -91.12(13) .
C27 C28 C23 O1 -174.30(12) .
C27 C28 C23 C24 1.8(2) .
C25 C24 C23 O1 174.13(13) .
C25 C24 C23 C28 -2.0(2) .
C23 C24 C25 C26 0.7(2) .
C27 C26 C25 C24 0.8(2) .
C29 C26 C25 C24 178.72(14) .
N1 N2 C7 C6 -18.4(2) .
N1 N2 C7 C8 164.92(13) .
C9 C8 C7 N2 175.16(13) .
C9 C8 C7 C6 -1.6(2) .
C18 N4 C22 C21 -0.3(2) .
Mn1 N4 C22 C21 179.04(11) .
N4 C22 C21 C20 0.6(2) .
C19 C20 C21 C22 -0.6(2) .
N4 C18 C19 C20 0.1(2) .
C21 C20 C19 C18 0.3(2) .
N2 C7 C6 C11 -175.29(13) .
C8 C7 C6 C11 1.4(2) .
N1 C12 C5 C4 -177.60(13) .
C1 C12 C5 C4 1.8(2) .
C14 C15 C16 C17 0.0(2) .
N3 C17 C16 C15 0.2(2) .
C7 C6 C11 C10 -0.1(2) .
C7 C8 C9 C10 0.5(2) .
N1 C12 C1 C2 178.49(14) .
C5 C12 C1 C2 -1.0(2) .
C17 N3 C13 C14 0.3(2) .
Mn1 N3 C13 C14 177.84(12) .
C12 C5 C4 C3 -1.2(2) .
C8 C9 C10 C11 0.8(2) .
C6 C11 C10 C9 -1.0(2) .
C5 C4 C3 C2 -0.3(2) .
C4 C3 C2 C1 1.1(2) .
C12 C1 C2 C3 -0.5(2) .
C16 C15 C14 C13 -0.1(2) .
N3 C13 C14 C15 -0.1(2) .
